data_7118007
loop_
_publ_author_name
'Philipp Bissinger'
'Holger Braunschweig'
'Mehmet Ali Celik'
'Christina Claes'
'Rian D. Dewhurst'
'Sebastian Endres'
'Hauke Kelch'
'Thomas Kramer'
'Ivo Krummenacher'
'Christoph Schneider'

_publ_section_title
;
 Synthesis of cyclic diborenes with unprecedented cis-configuration
;
_journal_name_full Chem.Commun.
_journal_page_first 15917
_journal_paper_doi 10.1039/C5cc07103H
_journal_volume 51
_journal_year 2015
_chemical_formula_moiety 'C40 H41 B2 P2, C6 H6'
_chemical_formula_sum 'C46 H47 B2 P2'
_chemical_formula_weight 683.40
_chemical_name_common
;
?
;
_chemical_name_systematic
; 
?
;
_chemical_properties_physical 'Air-sensitive, Moisture-sensitive'
_space_group_IT_number 2
_symmetry_cell_setting triclinic
_symmetry_space_group_name_Hall '-P 1'
_symmetry_space_group_name_H-M 'P -1'
_atom_sites_solution_hydrogens geom
_atom_sites_solution_primary direct
_atom_sites_solution_secondary difmap
_audit_creation_method SHELXL-97
_audit_update_record
;
2015-08-11 deposited with the CCDC.
2015-09-04 downloaded from the CCDC.
;
_cell_angle_alpha 79.939(3)
_cell_angle_beta 86.355(3)
_cell_angle_gamma 78.644(3)
_cell_formula_units_Z 4
_cell_length_a 14.4599(13)
_cell_length_b 16.0807(15)
_cell_length_c 16.8670(16)
_cell_measurement_reflns_used 9092
_cell_measurement_temperature 100(2)
_cell_measurement_theta_max 26.77
_cell_measurement_theta_min 2.28
_cell_volume 3784.4(6)
_computing_cell_refinement 'Saint+ ver. 7.68A (Bruker AXS)'
_computing_data_collection 'APEX2 ver. 2010.3 (Bruker AXS)'
_computing_data_reduction 'Saint+ ver. 7.68A (Bruker AXS)'
_computing_molecular_graphics 'XP ver. 5.1 (Bruker AXS, 1998)'
_computing_publication_material 'SHELXL-97 (Sheldrick, 2008)'
_computing_structure_refinement 'SHELXL-97 (Sheldrick, 1997)'
_computing_structure_solution 'SHELXS-97 (Sheldrick, 1990)'
_diffrn_ambient_temperature 100(2)
_diffrn_detector_area_resol_mean 8.333
_diffrn_measured_fraction_theta_full 1.000
_diffrn_measured_fraction_theta_max 1.000
_diffrn_measurement_device_type 'Bruker X8-APEX II'
_diffrn_measurement_method '\f and \w scans'
_diffrn_radiation_monochromator 'multi-layer mirror'
_diffrn_radiation_source 'rotating anode'
_diffrn_radiation_type MoK\a
_diffrn_radiation_wavelength 0.71073
_diffrn_reflns_av_R_equivalents 0.0332
_diffrn_reflns_av_sigmaI/netI 0.0354
_diffrn_reflns_limit_h_max 18
_diffrn_reflns_limit_h_min -18
_diffrn_reflns_limit_k_max 20
_diffrn_reflns_limit_k_min -20
_diffrn_reflns_limit_l_max 21
_diffrn_reflns_limit_l_min -21
_diffrn_reflns_number 51274
_diffrn_reflns_theta_full 26.37
_diffrn_reflns_theta_max 26.37
_diffrn_reflns_theta_min 1.23
_exptl_absorpt_coefficient_mu 0.147
_exptl_absorpt_correction_T_max 0.7454
_exptl_absorpt_correction_T_min 0.6919
_exptl_absorpt_correction_type multi-scan
_exptl_absorpt_process_details 'Sadabs 2008/1 (Bruker 2008)'
_exptl_crystal_colour orange
_exptl_crystal_density_diffrn 1.199
_exptl_crystal_density_method 'not measured'
_exptl_crystal_description block
_exptl_crystal_F_000 1452
_exptl_crystal_size_max 0.32
_exptl_crystal_size_mid 0.28
_exptl_crystal_size_min 0.21
_refine_diff_density_max 0.445
_refine_diff_density_min -0.287
_refine_diff_density_rms 0.045
_refine_ls_extinction_method none
_refine_ls_goodness_of_fit_ref 1.022
_refine_ls_hydrogen_treatment constr
_refine_ls_matrix_type full
_refine_ls_number_parameters 913
_refine_ls_number_reflns 15467
_refine_ls_number_restraints 0
_refine_ls_restrained_S_all 1.022
_refine_ls_R_factor_all 0.0536
_refine_ls_R_factor_gt 0.0387
_refine_ls_shift/su_max 0.001
_refine_ls_shift/su_mean 0.000
_refine_ls_structure_factor_coef Fsqd
_refine_ls_weighting_details 'calc w=1/[\s^2^(Fo^2^)+(0.0502P)^2^+1.3109P] where P=(Fo^2^+2Fc^2^)/3'
_refine_ls_weighting_scheme calc
_refine_ls_wR_factor_gt 0.0959
_refine_ls_wR_factor_ref 0.1044
_reflns_number_gt 12293
_reflns_number_total 15467
_reflns_threshold_expression >2sigma(I)
_cod_data_source_file c5cc07103h2.cif
_cod_data_source_block 3
_cod_original_sg_symbol_H-M P-1
_cod_database_code 7118007

loop_
_symmetry_equiv_pos_as_xyz
'x, y, z'
'-x, -y, -z'

loop_
_atom_site_label
_atom_site_type_symbol
_atom_site_fract_x
_atom_site_fract_y
_atom_site_fract_z
_atom_site_U_iso_or_equiv
_atom_site_adp_type
_atom_site_occupancy
_atom_site_symmetry_multiplicity
_atom_site_calc_flag
_atom_site_refinement_flags
_atom_site_disorder_assembly
_atom_site_disorder_group
B1 B 0.29385(12) 0.03193(10) 0.31760(10) 0.0187(3) Uani 1 1 d . . .
B2 B 0.19725(12) 0.05923(10) 0.27108(10) 0.0184(3) Uani 1 1 d . . .
P3 P 0.09323(3) 0.06058(2) 0.34505(2) 0.01720(9) Uani 1 1 d . . .
C4 C 0.14233(10) 0.03467(10) 0.44458(9) 0.0204(3) Uani 1 1 d . . .
H4A H 0.1226 -0.0178 0.4750 0.025 Uiso 1 1 calc R . .
H4B H 0.1201 0.0826 0.4750 0.025 Uiso 1 1 calc R . .
P5 P 0.26990(3) 0.01704(2) 0.43070(2) 0.01785(9) Uani 1 1 d . . .
C11 C 0.39897(10) 0.01555(9) 0.28129(9) 0.0191(3) Uani 1 1 d . . .
C12 C 0.46551(11) 0.06700(10) 0.28907(9) 0.0209(3) Uani 1 1 d . . .
C13 C 0.55605(11) 0.05062(10) 0.25498(10) 0.0234(3) Uani 1 1 d . . .
H13 H 0.5991 0.0864 0.2615 0.028 Uiso 1 1 calc R . .
C14 C 0.58551(11) -0.01607(11) 0.21186(10) 0.0258(4) Uani 1 1 d . . .
C15 C 0.51997(11) -0.06585(10) 0.20227(10) 0.0251(4) Uani 1 1 d . . .
H15 H 0.5381 -0.1113 0.1720 0.030 Uiso 1 1 calc R . .
C16 C 0.42921(11) -0.05160(10) 0.23521(9) 0.0215(3) Uani 1 1 d . . .
C17 C 0.44119(12) 0.14246(10) 0.33329(10) 0.0255(4) Uani 1 1 d . . .
H17A H 0.4747 0.1879 0.3075 0.038 Uiso 1 1 calc R . .
H17B H 0.4600 0.1241 0.3894 0.038 Uiso 1 1 calc R . .
H17C H 0.3730 0.1645 0.3318 0.038 Uiso 1 1 calc R . .
C18 C 0.68444(12) -0.03484(13) 0.17717(11) 0.0371(4) Uani 1 1 d . . .
H18A H 0.6824 -0.0461 0.1221 0.056 Uiso 1 1 calc R . .
H18B H 0.7207 -0.0854 0.2104 0.056 Uiso 1 1 calc R . .
H18C H 0.7146 0.0148 0.1764 0.056 Uiso 1 1 calc R . .
C19 C 0.36298(12) -0.10785(10) 0.21869(11) 0.0277(4) Uani 1 1 d . . .
H19A H 0.3988 -0.1564 0.1950 0.042 Uiso 1 1 calc R . .
H19B H 0.3153 -0.0742 0.1811 0.042 Uiso 1 1 calc R . .
H19C H 0.3319 -0.1296 0.2692 0.042 Uiso 1 1 calc R . .
C20 C 0.18121(10) 0.08722(9) 0.17673(9) 0.0182(3) Uani 1 1 d . . .
C21 C 0.20946(10) 0.16333(9) 0.13517(10) 0.0209(3) Uani 1 1 d . . .
C22 C 0.19527(11) 0.18913(10) 0.05303(10) 0.0240(3) Uani 1 1 d . . .
H22 H 0.2143 0.2406 0.0269 0.029 Uiso 1 1 calc R . .
C23 C 0.15434(11) 0.14239(10) 0.00777(9) 0.0234(3) Uani 1 1 d . . .
C24 C 0.12894(11) 0.06716(10) 0.04741(10) 0.0231(3) Uani 1 1 d . . .
H24 H 0.1023 0.0332 0.0176 0.028 Uiso 1 1 calc R . .
C25 C 0.14110(10) 0.03942(10) 0.12995(9) 0.0199(3) Uani 1 1 d . . .
C26 C 0.25542(13) 0.21827(10) 0.17840(11) 0.0300(4) Uani 1 1 d . . .
H26A H 0.2584 0.2730 0.1431 0.045 Uiso 1 1 calc R . .
H26B H 0.3194 0.1882 0.1928 0.045 Uiso 1 1 calc R . .
H26C H 0.2183 0.2293 0.2274 0.045 Uiso 1 1 calc R . .
C27 C 0.13601(13) 0.17501(12) -0.08020(10) 0.0338(4) Uani 1 1 d . . .
H27A H 0.1193 0.1293 -0.1049 0.051 Uiso 1 1 calc R . .
H27B H 0.1929 0.1922 -0.1073 0.051 Uiso 1 1 calc R . .
H27C H 0.0839 0.2247 -0.0856 0.051 Uiso 1 1 calc R . .
C28 C 0.11004(13) -0.04338(10) 0.16681(10) 0.0273(4) Uani 1 1 d . . .
H28A H 0.1188 -0.0822 0.1271 0.041 Uiso 1 1 calc R . .
H28B H 0.0432 -0.0312 0.1835 0.041 Uiso 1 1 calc R . .
H28C H 0.1479 -0.0706 0.2139 0.041 Uiso 1 1 calc R . .
C29 C 0.00827(11) 0.16121(10) 0.34145(10) 0.0220(3) Uani 1 1 d . . .
C30 C -0.04760(12) 0.18084(11) 0.40843(11) 0.0317(4) Uani 1 1 d . . .
H30 H -0.0412 0.1416 0.4577 0.038 Uiso 1 1 calc R . .
C31 C -0.11246(13) 0.25739(12) 0.40359(13) 0.0390(5) Uani 1 1 d . . .
H31 H -0.1499 0.2707 0.4497 0.047 Uiso 1 1 calc R . .
C32 C -0.12264(13) 0.31440(12) 0.33167(14) 0.0405(5) Uani 1 1 d . . .
H32 H -0.1676 0.3666 0.3283 0.049 Uiso 1 1 calc R . .
C33 C -0.06797(13) 0.29579(12) 0.26508(13) 0.0404(5) Uani 1 1 d . . .
H33 H -0.0752 0.3350 0.2158 0.048 Uiso 1 1 calc R . .
C34 C -0.00211(12) 0.21961(11) 0.26989(11) 0.0311(4) Uani 1 1 d . . .
H34 H 0.0361 0.2073 0.2239 0.037 Uiso 1 1 calc R . .
C35 C 0.01707(11) -0.01868(10) 0.34874(9) 0.0220(3) Uani 1 1 d . . .
C36 C 0.05727(13) -0.10534(10) 0.37071(10) 0.0284(4) Uani 1 1 d . . .
H36 H 0.1222 -0.1213 0.3831 0.034 Uiso 1 1 calc R . .
C37 C 0.00337(16) -0.16854(12) 0.37464(11) 0.0395(5) Uani 1 1 d . . .
H37 H 0.0312 -0.2274 0.3898 0.047 Uiso 1 1 calc R . .
C38 C -0.09059(16) -0.14539(14) 0.35640(12) 0.0465(6) Uani 1 1 d . . .
H38 H -0.1279 -0.1885 0.3599 0.056 Uiso 1 1 calc R . .
C39 C -0.13079(14) -0.06077(15) 0.33323(13) 0.0453(5) Uani 1 1 d . . .
H39 H -0.1955 -0.0456 0.3200 0.054 Uiso 1 1 calc R . .
C40 C -0.07723(12) 0.00335(12) 0.32888(11) 0.0323(4) Uani 1 1 d . . .
H40 H -0.1053 0.0619 0.3123 0.039 Uiso 1 1 calc R . .
C41 C 0.30170(10) 0.09213(10) 0.48931(9) 0.0192(3) Uani 1 1 d . . .
C42 C 0.36913(11) 0.06837(10) 0.54851(10) 0.0247(3) Uani 1 1 d . . .
H42 H 0.4014 0.0104 0.5602 0.030 Uiso 1 1 calc R . .
C43 C 0.38936(13) 0.12930(11) 0.59051(10) 0.0301(4) Uani 1 1 d . . .
H43 H 0.4346 0.1128 0.6315 0.036 Uiso 1 1 calc R . .
C44 C 0.34368(13) 0.21382(11) 0.57267(10) 0.0293(4) Uani 1 1 d . . .
H44 H 0.3576 0.2553 0.6015 0.035 Uiso 1 1 calc R . .
C45 C 0.27736(12) 0.23861(10) 0.51274(10) 0.0257(4) Uani 1 1 d . . .
H45 H 0.2466 0.2970 0.5002 0.031 Uiso 1 1 calc R . .
C46 C 0.25640(11) 0.17805(10) 0.47157(10) 0.0225(3) Uani 1 1 d . . .
H46 H 0.2108 0.1949 0.4308 0.027 Uiso 1 1 calc R . .
C47 C 0.31527(11) -0.08854(10) 0.48787(10) 0.0212(3) Uani 1 1 d . . .
C48 C 0.37294(12) -0.14966(11) 0.44893(11) 0.0292(4) Uani 1 1 d . . .
H48 H 0.3897 -0.1354 0.3935 0.035 Uiso 1 1 calc R . .
C49 C 0.40640(13) -0.23164(11) 0.49049(12) 0.0370(4) Uani 1 1 d . . .
H49 H 0.4459 -0.2730 0.4633 0.044 Uiso 1 1 calc R . .
C50 C 0.38274(13) -0.25323(11) 0.57060(12) 0.0350(4) Uani 1 1 d . . .
H50 H 0.4058 -0.3093 0.5988 0.042 Uiso 1 1 calc R . .
C51 C 0.32543(14) -0.19316(12) 0.60993(11) 0.0356(4) Uani 1 1 d . . .
H51 H 0.3090 -0.2080 0.6653 0.043 Uiso 1 1 calc R . .
C52 C 0.29166(13) -0.11129(11) 0.56926(10) 0.0297(4) Uani 1 1 d . . .
H52 H 0.2522 -0.0703 0.5969 0.036 Uiso 1 1 calc R . .
B61 B 0.31159(12) 0.54255(10) 0.23468(10) 0.0177(3) Uani 1 1 d . . .
B62 B 0.21448(12) 0.56907(10) 0.18908(10) 0.0177(3) Uani 1 1 d . . .
P63 P 0.23563(3) 0.58764(2) 0.07546(2) 0.01829(9) Uani 1 1 d . . .
C64 C 0.36245(10) 0.56261(10) 0.05952(9) 0.0217(3) Uani 1 1 d . . .
H64A H 0.3854 0.6129 0.0280 0.026 Uiso 1 1 calc R . .
H64B H 0.3800 0.5137 0.0296 0.026 Uiso 1 1 calc R . .
P65 P 0.41384(3) 0.53476(2) 0.15845(2) 0.01774(9) Uani 1 1 d . . .
C71 C 0.32998(10) 0.52538(9) 0.32907(9) 0.0177(3) Uani 1 1 d . . .
C72 C 0.30663(11) 0.59320(10) 0.37473(9) 0.0207(3) Uani 1 1 d . . .
C73 C 0.32395(11) 0.57863(10) 0.45680(10) 0.0237(3) Uani 1 1 d . . .
H73 H 0.3077 0.6254 0.4857 0.028 Uiso 1 1 calc R . .
C74 C 0.36404(11) 0.49835(10) 0.49804(9) 0.0234(3) Uani 1 1 d . . .
C75 C 0.38342(11) 0.43101(10) 0.45456(10) 0.0231(3) Uani 1 1 d . . .
H75 H 0.4086 0.3749 0.4816 0.028 Uiso 1 1 calc R . .
C76 C 0.36711(10) 0.44300(9) 0.37218(9) 0.0203(3) Uani 1 1 d . . .
C77 C 0.26057(12) 0.68247(10) 0.33626(10) 0.0285(4) Uani 1 1 d . . .
H77A H 0.2611 0.7228 0.3735 0.043 Uiso 1 1 calc R . .
H77B H 0.1952 0.6825 0.3239 0.043 Uiso 1 1 calc R . .
H77C H 0.2954 0.7001 0.2864 0.043 Uiso 1 1 calc R . .
C78 C 0.38708(13) 0.48469(12) 0.58603(10) 0.0332(4) Uani 1 1 d . . .
H78A H 0.3776 0.4274 0.6120 0.050 Uiso 1 1 calc R . .
H78B H 0.3456 0.5285 0.6123 0.050 Uiso 1 1 calc R . .
H78C H 0.4530 0.4893 0.5909 0.050 Uiso 1 1 calc R . .
C79 C 0.38893(12) 0.36491(10) 0.33139(10) 0.0262(4) Uani 1 1 d . . .
H79A H 0.3793 0.3141 0.3701 0.039 Uiso 1 1 calc R . .
H79B H 0.4547 0.3569 0.3114 0.039 Uiso 1 1 calc R . .
H79C H 0.3470 0.3730 0.2861 0.039 Uiso 1 1 calc R . .
C80 C 0.10907(10) 0.58090(9) 0.22489(9) 0.0173(3) Uani 1 1 d . . .
C81 C 0.07194(11) 0.50891(10) 0.26543(9) 0.0200(3) Uani 1 1 d . . .
C82 C -0.02111(11) 0.51936(10) 0.29424(9) 0.0222(3) Uani 1 1 d . . .
H82 H -0.0447 0.4701 0.3203 0.027 Uiso 1 1 calc R . .
C83 C -0.08087(10) 0.59911(10) 0.28633(9) 0.0217(3) Uani 1 1 d . . .
C84 C -0.04350(11) 0.66994(10) 0.25003(9) 0.0211(3) Uani 1 1 d . . .
H84 H -0.0823 0.7255 0.2456 0.025 Uiso 1 1 calc R . .
C85 C 0.04921(11) 0.66235(9) 0.21985(9) 0.0188(3) Uani 1 1 d . . .
C86 C 0.13267(12) 0.42019(10) 0.28188(11) 0.0275(4) Uani 1 1 d . . .
H86A H 0.0925 0.3776 0.3001 0.041 Uiso 1 1 calc R . .
H86B H 0.1773 0.4183 0.3238 0.041 Uiso 1 1 calc R . .
H86C H 0.1676 0.4071 0.2324 0.041 Uiso 1 1 calc R . .
C87 C -0.18177(11) 0.60847(12) 0.31746(11) 0.0310(4) Uani 1 1 d . . .
H87A H -0.2037 0.6668 0.3293 0.047 Uiso 1 1 calc R . .
H87B H -0.1858 0.5667 0.3667 0.047 Uiso 1 1 calc R . .
H87C H -0.2214 0.5981 0.2766 0.047 Uiso 1 1 calc R . .
C88 C 0.08369(11) 0.74392(10) 0.18423(10) 0.0231(3) Uani 1 1 d . . .
H88A H 0.0543 0.7901 0.2139 0.035 Uiso 1 1 calc R . .
H88B H 0.0668 0.7603 0.1275 0.035 Uiso 1 1 calc R . .
H88C H 0.1524 0.7344 0.1881 0.035 Uiso 1 1 calc R . .
C89 C 0.18663(11) 0.52226(10) 0.01725(10) 0.0215(3) Uani 1 1 d . . .
C90 C 0.20272(13) 0.52868(12) -0.06594(11) 0.0329(4) Uani 1 1 d . . .
H90 H 0.2407 0.5674 -0.0932 0.039 Uiso 1 1 calc R . .
C91 C 0.16380(14) 0.47904(12) -0.10889(12) 0.0384(5) Uani 1 1 d . . .
H91 H 0.1751 0.4837 -0.1654 0.046 Uiso 1 1 calc R . .
C92 C 0.10864(13) 0.42283(11) -0.06993(12) 0.0373(5) Uani 1 1 d . . .
H92 H 0.0811 0.3894 -0.0996 0.045 Uiso 1 1 calc R . .
C93 C 0.09361(14) 0.41529(12) 0.01209(13) 0.0390(5) Uani 1 1 d . . .
H93 H 0.0567 0.3755 0.0390 0.047 Uiso 1 1 calc R . .
C94 C 0.13165(12) 0.46503(10) 0.05597(11) 0.0292(4) Uani 1 1 d . . .
H94 H 0.1200 0.4599 0.1125 0.035 Uiso 1 1 calc R . .
C95 C 0.20080(11) 0.69627(10) 0.01855(9) 0.0197(3) Uani 1 1 d . . .
C96 C 0.12169(12) 0.71981(11) -0.02926(10) 0.0272(4) Uani 1 1 d . . .
H96 H 0.0864 0.6776 -0.0358 0.033 Uiso 1 1 calc R . .
C97 C 0.09372(13) 0.80401(11) -0.06735(11) 0.0343(4) Uani 1 1 d . . .
H97 H 0.0394 0.8192 -0.0994 0.041 Uiso 1 1 calc R . .
C98 C 0.14471(13) 0.86577(11) -0.05870(11) 0.0342(4) Uani 1 1 d . . .
H98 H 0.1264 0.9232 -0.0856 0.041 Uiso 1 1 calc R . .
C99 C 0.22271(13) 0.84352(11) -0.01060(11) 0.0323(4) Uani 1 1 d . . .
H99 H 0.2574 0.8861 -0.0039 0.039 Uiso 1 1 calc R . .
C100 C 0.25045(11) 0.75958(10) 0.02786(10) 0.0260(4) Uani 1 1 d . . .
H100 H 0.3039 0.7451 0.0609 0.031 Uiso 1 1 calc R . .
C101 C 0.49238(11) 0.43079(10) 0.15525(9) 0.0220(3) Uani 1 1 d . . .
C102 C 0.58483(12) 0.41251(11) 0.18097(11) 0.0308(4) Uani 1 1 d . . .
H102 H 0.6106 0.4558 0.1988 0.037 Uiso 1 1 calc R . .
C103 C 0.63975(14) 0.33106(12) 0.18062(13) 0.0445(5) Uani 1 1 d . . .
H103 H 0.7029 0.3190 0.1980 0.053 Uiso 1 1 calc R . .
C104 C 0.60300(16) 0.26800(12) 0.15523(12) 0.0465(6) Uani 1 1 d . . .
H104 H 0.6411 0.2128 0.1544 0.056 Uiso 1 1 calc R . .
C105 C 0.51117(16) 0.28469(12) 0.13100(12) 0.0426(5) Uani 1 1 d . . .
H105 H 0.4858 0.2408 0.1140 0.051 Uiso 1 1 calc R . .
C106 C 0.45564(14) 0.36535(11) 0.13140(10) 0.0310(4) Uani 1 1 d . . .
H106 H 0.3920 0.3762 0.1153 0.037 Uiso 1 1 calc R . .
C107 C 0.49714(10) 0.60594(9) 0.15849(10) 0.0208(3) Uani 1 1 d . . .
C108 C 0.50312(12) 0.64237(11) 0.22592(11) 0.0278(4) Uani 1 1 d . . .
H108 H 0.4637 0.6303 0.2721 0.033 Uiso 1 1 calc R . .
C109 C 0.56678(13) 0.69654(12) 0.22599(13) 0.0379(4) Uani 1 1 d . . .
H109 H 0.5712 0.7212 0.2725 0.046 Uiso 1 1 calc R . .
C110 C 0.62360(13) 0.71479(11) 0.15924(13) 0.0390(5) Uani 1 1 d . . .
H110 H 0.6667 0.7523 0.1597 0.047 Uiso 1 1 calc R . .
C111 C 0.61830(13) 0.67891(12) 0.09177(13) 0.0419(5) Uani 1 1 d . . .
H111 H 0.6577 0.6914 0.0457 0.050 Uiso 1 1 calc R . .
C112 C 0.55522(13) 0.62446(11) 0.09141(12) 0.0342(4) Uani 1 1 d . . .
H112 H 0.5516 0.5995 0.0449 0.041 Uiso 1 1 calc R . .
C121 C 0.09472(13) 0.47633(13) 0.48017(11) 0.0357(4) Uani 1 1 d . . .
H121 H 0.1598 0.4600 0.4667 0.043 Uiso 1 1 calc R . .
C122 C 0.03913(14) 0.41470(13) 0.49977(12) 0.0390(4) Uani 1 1 d . . .
H122 H 0.0659 0.3559 0.4995 0.047 Uiso 1 1 calc R . .
C123 C -0.05552(13) 0.43836(13) 0.51977(11) 0.0367(4) Uani 1 1 d . . .
H123 H -0.0935 0.3957 0.5335 0.044 Uiso 1 1 calc R . .
C124 C 0.55324(13) 0.92575(14) -0.02191(12) 0.0406(5) Uani 1 1 d . . .
H124 H 0.5897 0.8747 -0.0370 0.049 Uiso 1 1 calc R . .
C125 C 0.45913(14) 0.92920(14) 0.00093(12) 0.0418(5) Uani 1 1 d . . .
H125 H 0.4309 0.8805 0.0016 0.050 Uiso 1 1 calc R . .
C126 C 0.40606(13) 1.00384(14) 0.02278(11) 0.0396(5) Uani 1 1 d . . .
H126 H 0.3414 1.0063 0.0384 0.048 Uiso 1 1 calc R . .

loop_
_atom_site_aniso_label
_atom_site_aniso_U_11
_atom_site_aniso_U_22
_atom_site_aniso_U_33
_atom_site_aniso_U_23
_atom_site_aniso_U_13
_atom_site_aniso_U_12
B1 0.0238(9) 0.0150(8) 0.0187(9) -0.0035(6) 0.0018(7) -0.0070(6)
B2 0.0223(9) 0.0150(8) 0.0192(9) -0.0036(6) 0.0022(7) -0.0066(6)
P3 0.01748(19) 0.01810(19) 0.0169(2) -0.00342(15) -0.00104(15) -0.00486(14)
C4 0.0201(8) 0.0250(8) 0.0171(8) -0.0036(6) -0.0001(6) -0.0063(6)
P5 0.01908(19) 0.01719(19) 0.0176(2) -0.00253(15) -0.00251(16) -0.00399(14)
C11 0.0201(8) 0.0164(7) 0.0193(8) 0.0000(6) -0.0011(6) -0.0027(6)
C12 0.0226(8) 0.0188(8) 0.0204(8) 0.0004(6) -0.0015(6) -0.0051(6)
C13 0.0207(8) 0.0247(8) 0.0241(8) 0.0017(6) -0.0020(7) -0.0074(6)
C14 0.0224(8) 0.0295(9) 0.0220(8) 0.0005(7) 0.0004(7) -0.0012(7)
C15 0.0283(9) 0.0245(8) 0.0205(8) -0.0059(6) -0.0002(7) 0.0016(6)
C16 0.0247(8) 0.0198(8) 0.0187(8) -0.0012(6) -0.0019(7) -0.0026(6)
C17 0.0252(8) 0.0229(8) 0.0309(9) -0.0064(7) 0.0019(7) -0.0100(6)
C18 0.0244(9) 0.0527(12) 0.0319(10) -0.0088(9) 0.0032(8) -0.0014(8)
C19 0.0316(9) 0.0230(8) 0.0309(9) -0.0112(7) 0.0017(8) -0.0056(7)
C20 0.0167(7) 0.0172(7) 0.0197(8) -0.0028(6) 0.0012(6) -0.0012(6)
C21 0.0183(8) 0.0182(8) 0.0249(8) -0.0009(6) -0.0007(6) -0.0026(6)
C22 0.0200(8) 0.0211(8) 0.0262(9) 0.0053(6) 0.0021(7) -0.0012(6)
C23 0.0182(8) 0.0281(9) 0.0189(8) 0.0002(6) 0.0007(6) 0.0039(6)
C24 0.0197(8) 0.0275(8) 0.0220(8) -0.0075(6) -0.0009(7) -0.0014(6)
C25 0.0172(7) 0.0208(8) 0.0212(8) -0.0039(6) 0.0021(6) -0.0028(6)
C26 0.0350(10) 0.0220(9) 0.0343(10) 0.0016(7) -0.0033(8) -0.0135(7)
C27 0.0314(10) 0.0420(11) 0.0216(9) 0.0020(8) -0.0003(8) 0.0016(8)
C28 0.0366(10) 0.0273(9) 0.0226(9) -0.0075(7) 0.0018(7) -0.0144(7)
C29 0.0190(8) 0.0215(8) 0.0279(9) -0.0086(6) -0.0036(7) -0.0045(6)
C30 0.0308(9) 0.0319(10) 0.0327(10) -0.0105(8) 0.0020(8) -0.0030(7)
C31 0.0309(10) 0.0371(11) 0.0518(13) -0.0223(9) 0.0056(9) -0.0020(8)
C32 0.0260(9) 0.0241(9) 0.0714(15) -0.0140(9) -0.0044(10) 0.0012(7)
C33 0.0330(10) 0.0311(10) 0.0514(12) 0.0023(9) -0.0044(9) 0.0007(8)
C34 0.0282(9) 0.0307(9) 0.0321(10) -0.0029(7) -0.0031(8) -0.0011(7)
C35 0.0242(8) 0.0299(9) 0.0163(8) -0.0092(6) 0.0048(6) -0.0128(7)
C36 0.0394(10) 0.0260(9) 0.0224(9) -0.0043(7) 0.0036(8) -0.0133(7)
C37 0.0636(14) 0.0339(10) 0.0288(10) -0.0124(8) 0.0176(9) -0.0276(9)
C38 0.0564(14) 0.0588(14) 0.0439(12) -0.0361(10) 0.0297(10) -0.0429(11)
C39 0.0308(10) 0.0690(15) 0.0527(13) -0.0414(11) 0.0110(9) -0.0254(10)
C40 0.0242(9) 0.0443(11) 0.0354(10) -0.0214(8) 0.0018(8) -0.0114(7)
C41 0.0197(8) 0.0219(8) 0.0175(8) -0.0037(6) 0.0011(6) -0.0079(6)
C42 0.0275(9) 0.0224(8) 0.0250(9) 0.0010(6) -0.0057(7) -0.0090(6)
C43 0.0348(10) 0.0352(10) 0.0239(9) 0.0004(7) -0.0084(8) -0.0177(8)
C44 0.0372(10) 0.0312(9) 0.0263(9) -0.0098(7) 0.0016(8) -0.0190(7)
C45 0.0276(9) 0.0214(8) 0.0294(9) -0.0075(7) 0.0039(7) -0.0065(6)
C46 0.0200(8) 0.0249(8) 0.0232(8) -0.0052(6) -0.0010(7) -0.0046(6)
C47 0.0202(8) 0.0198(8) 0.0245(8) -0.0014(6) -0.0047(7) -0.0069(6)
C48 0.0284(9) 0.0250(9) 0.0320(10) -0.0010(7) -0.0007(8) -0.0029(7)
C49 0.0321(10) 0.0245(9) 0.0514(12) -0.0031(8) -0.0050(9) 0.0003(7)
C50 0.0327(10) 0.0223(9) 0.0488(12) 0.0085(8) -0.0177(9) -0.0097(7)
C51 0.0447(11) 0.0319(10) 0.0308(10) 0.0087(8) -0.0104(9) -0.0179(8)
C52 0.0363(10) 0.0276(9) 0.0254(9) -0.0003(7) -0.0014(8) -0.0098(7)
B61 0.0189(8) 0.0142(8) 0.0207(9) -0.0036(6) 0.0032(7) -0.0056(6)
B62 0.0200(8) 0.0146(8) 0.0192(9) -0.0032(6) 0.0024(7) -0.0054(6)
P63 0.01750(19) 0.0200(2) 0.0186(2) -0.00373(15) -0.00083(16) -0.00591(15)
C64 0.0178(8) 0.0274(8) 0.0196(8) -0.0045(6) 0.0022(6) -0.0044(6)
P65 0.01537(19) 0.01742(19) 0.0207(2) -0.00288(15) 0.00017(16) -0.00423(14)
C71 0.0147(7) 0.0178(7) 0.0210(8) -0.0021(6) 0.0019(6) -0.0058(5)
C72 0.0210(8) 0.0204(8) 0.0221(8) -0.0034(6) -0.0007(6) -0.0071(6)
C73 0.0249(8) 0.0260(8) 0.0230(8) -0.0072(7) 0.0019(7) -0.0097(6)
C74 0.0200(8) 0.0320(9) 0.0197(8) 0.0006(7) -0.0003(6) -0.0130(6)
C75 0.0184(8) 0.0229(8) 0.0258(9) 0.0050(6) -0.0004(7) -0.0065(6)
C76 0.0167(7) 0.0200(8) 0.0235(8) 0.0000(6) 0.0015(6) -0.0062(6)
C77 0.0371(10) 0.0209(8) 0.0279(9) -0.0089(7) -0.0058(8) -0.0009(7)
C78 0.0342(10) 0.0445(11) 0.0224(9) 0.0022(8) -0.0043(8) -0.0168(8)
C79 0.0295(9) 0.0182(8) 0.0275(9) -0.0001(6) 0.0041(7) -0.0015(6)
C80 0.0172(7) 0.0202(8) 0.0159(7) -0.0051(6) -0.0016(6) -0.0049(6)
C81 0.0196(8) 0.0224(8) 0.0189(8) -0.0043(6) 0.0001(6) -0.0053(6)
C82 0.0221(8) 0.0267(8) 0.0203(8) -0.0041(6) 0.0021(6) -0.0112(6)
C83 0.0159(7) 0.0347(9) 0.0167(8) -0.0088(6) 0.0000(6) -0.0060(6)
C84 0.0214(8) 0.0247(8) 0.0165(8) -0.0062(6) -0.0031(6) 0.0003(6)
C85 0.0212(8) 0.0214(8) 0.0144(7) -0.0046(6) -0.0010(6) -0.0040(6)
C86 0.0263(9) 0.0202(8) 0.0343(10) -0.0007(7) 0.0053(7) -0.0057(6)
C87 0.0195(8) 0.0447(11) 0.0296(9) -0.0099(8) 0.0021(7) -0.0055(7)
C88 0.0265(8) 0.0197(8) 0.0222(8) -0.0041(6) 0.0020(7) -0.0027(6)
C89 0.0198(8) 0.0213(8) 0.0246(8) -0.0078(6) -0.0038(7) -0.0023(6)
C90 0.0366(10) 0.0366(10) 0.0293(10) -0.0130(8) 0.0040(8) -0.0113(8)
C91 0.0466(12) 0.0402(11) 0.0317(10) -0.0198(8) -0.0050(9) -0.0027(9)
C92 0.0405(11) 0.0282(10) 0.0479(12) -0.0201(8) -0.0164(9) -0.0010(8)
C93 0.0437(11) 0.0305(10) 0.0489(12) -0.0084(8) -0.0088(10) -0.0175(8)
C94 0.0346(10) 0.0257(9) 0.0293(9) -0.0030(7) -0.0054(8) -0.0107(7)
C95 0.0198(8) 0.0228(8) 0.0163(8) -0.0053(6) 0.0046(6) -0.0035(6)
C96 0.0256(9) 0.0294(9) 0.0279(9) -0.0090(7) -0.0036(7) -0.0034(7)
C97 0.0365(10) 0.0324(10) 0.0308(10) -0.0089(8) -0.0097(8) 0.0067(8)
C98 0.0432(11) 0.0237(9) 0.0303(10) -0.0023(7) 0.0045(8) 0.0027(8)
C99 0.0344(10) 0.0240(9) 0.0392(10) -0.0052(7) 0.0071(8) -0.0096(7)
C100 0.0225(8) 0.0261(9) 0.0300(9) -0.0035(7) -0.0001(7) -0.0074(6)
C101 0.0241(8) 0.0193(8) 0.0200(8) -0.0005(6) 0.0077(7) -0.0026(6)
C102 0.0234(9) 0.0269(9) 0.0360(10) 0.0073(7) 0.0052(8) -0.0033(7)
C103 0.0280(10) 0.0357(11) 0.0536(13) 0.0183(9) 0.0139(9) 0.0052(8)
C104 0.0579(14) 0.0212(10) 0.0456(12) 0.0065(8) 0.0285(11) 0.0081(9)
C105 0.0689(15) 0.0228(9) 0.0348(11) -0.0082(8) 0.0170(10) -0.0082(9)
C106 0.0421(10) 0.0258(9) 0.0256(9) -0.0065(7) 0.0045(8) -0.0072(7)
C107 0.0168(7) 0.0174(8) 0.0276(9) -0.0017(6) -0.0022(6) -0.0031(6)
C108 0.0272(9) 0.0291(9) 0.0283(9) -0.0004(7) -0.0060(7) -0.0104(7)
C109 0.0364(10) 0.0370(11) 0.0453(12) -0.0064(9) -0.0136(9) -0.0152(8)
C110 0.0260(9) 0.0267(9) 0.0661(14) -0.0007(9) -0.0072(9) -0.0137(7)
C111 0.0316(10) 0.0382(11) 0.0568(13) -0.0036(9) 0.0130(9) -0.0173(8)
C112 0.0331(10) 0.0341(10) 0.0383(11) -0.0097(8) 0.0117(8) -0.0142(8)
C121 0.0263(9) 0.0485(12) 0.0308(10) -0.0081(8) -0.0017(8) -0.0016(8)
C122 0.0378(11) 0.0381(11) 0.0386(11) -0.0080(9) -0.0037(9) 0.0008(8)
C123 0.0339(10) 0.0446(11) 0.0327(10) -0.0046(8) -0.0027(8) -0.0109(8)
C124 0.0309(10) 0.0523(12) 0.0342(11) -0.0049(9) -0.0016(8) 0.0009(9)
C125 0.0337(11) 0.0514(13) 0.0397(11) -0.0007(9) -0.0051(9) -0.0115(9)
C126 0.0229(9) 0.0607(13) 0.0311(10) 0.0019(9) -0.0009(8) -0.0061(9)

loop_
_atom_type_symbol
_atom_type_description
_atom_type_scat_dispersion_real
_atom_type_scat_dispersion_imag
_atom_type_scat_source
C C 0.0033 0.0016 'International Tables Vol C Tables 4.2.6.8 and 6.1.1.4'
H H 0.0000 0.0000 'International Tables Vol C Tables 4.2.6.8 and 6.1.1.4'
B B 0.0013 0.0007 'International Tables Vol C Tables 4.2.6.8 and 6.1.1.4'
P P 0.1023 0.0942 'International Tables Vol C Tables 4.2.6.8 and 6.1.1.4'

loop_
_geom_angle_atom_site_label_1
_geom_angle_atom_site_label_2
_geom_angle_atom_site_label_3
_geom_angle
_geom_angle_site_symmetry_1
_geom_angle_site_symmetry_3
C11 B1 B2 128.73(14) . .
C11 B1 P5 120.84(11) . .
B2 B1 P5 110.42(11) . .
B1 B2 C20 128.90(14) . .
B1 B2 P3 110.44(11) . .
C20 B2 P3 120.59(11) . .
C4 P3 C29 107.18(7) . .
C4 P3 C35 102.65(7) . .
C29 P3 C35 102.54(7) . .
C4 P3 B2 106.18(7) . .
C29 P3 B2 117.33(7) . .
C35 P3 B2 119.53(7) . .
P3 C4 P5 107.02(8) . .
P3 C4 H4A 110.3 . .
P5 C4 H4A 110.3 . .
P3 C4 H4B 110.3 . .
P5 C4 H4B 110.3 . .
H4A C4 H4B 108.6 . .
C4 P5 C47 106.47(7) . .
C4 P5 C41 102.14(7) . .
C47 P5 C41 104.16(7) . .
C4 P5 B1 105.83(7) . .
C47 P5 B1 116.76(7) . .
C41 P5 B1 119.87(7) . .
C12 C11 C16 116.25(14) . .
C12 C11 B1 123.54(13) . .
C16 C11 B1 120.16(13) . .
C13 C12 C11 121.14(14) . .
C13 C12 C17 117.26(14) . .
C11 C12 C17 121.59(14) . .
C14 C13 C12 122.18(15) . .
C14 C13 H13 118.9 . .
C12 C13 H13 118.9 . .
C13 C14 C15 117.15(15) . .
C13 C14 C18 121.81(16) . .
C15 C14 C18 121.04(16) . .
C16 C15 C14 122.41(15) . .
C16 C15 H15 118.8 . .
C14 C15 H15 118.8 . .
C15 C16 C11 120.84(14) . .
C15 C16 C19 117.85(14) . .
C11 C16 C19 121.29(14) . .
C12 C17 H17A 109.5 . .
C12 C17 H17B 109.5 . .
H17A C17 H17B 109.5 . .
C12 C17 H17C 109.5 . .
H17A C17 H17C 109.5 . .
H17B C17 H17C 109.5 . .
C14 C18 H18A 109.5 . .
C14 C18 H18B 109.5 . .
H18A C18 H18B 109.5 . .
C14 C18 H18C 109.5 . .
H18A C18 H18C 109.5 . .
H18B C18 H18C 109.5 . .
C16 C19 H19A 109.5 . .
C16 C19 H19B 109.5 . .
H19A C19 H19B 109.5 . .
C16 C19 H19C 109.5 . .
H19A C19 H19C 109.5 . .
H19B C19 H19C 109.5 . .
C25 C20 C21 116.51(14) . .
C25 C20 B2 123.68(13) . .
C21 C20 B2 119.80(13) . .
C22 C21 C20 120.58(14) . .
C22 C21 C26 118.19(14) . .
C20 C21 C26 121.23(14) . .
C23 C22 C21 122.48(15) . .
C23 C22 H22 118.8 . .
C21 C22 H22 118.8 . .
C24 C23 C22 117.23(14) . .
C24 C23 C27 122.10(16) . .
C22 C23 C27 120.64(15) . .
C23 C24 C25 122.09(15) . .
C23 C24 H24 119.0 . .
C25 C24 H24 119.0 . .
C24 C25 C20 121.08(14) . .
C24 C25 C28 117.39(14) . .
C20 C25 C28 121.52(14) . .
C21 C26 H26A 109.5 . .
C21 C26 H26B 109.5 . .
H26A C26 H26B 109.5 . .
C21 C26 H26C 109.5 . .
H26A C26 H26C 109.5 . .
H26B C26 H26C 109.5 . .
C23 C27 H27A 109.5 . .
C23 C27 H27B 109.5 . .
H27A C27 H27B 109.5 . .
C23 C27 H27C 109.5 . .
H27A C27 H27C 109.5 . .
H27B C27 H27C 109.5 . .
C25 C28 H28A 109.5 . .
C25 C28 H28B 109.5 . .
H28A C28 H28B 109.5 . .
C25 C28 H28C 109.5 . .
H28A C28 H28C 109.5 . .
H28B C28 H28C 109.5 . .
C34 C29 C30 118.89(15) . .
C34 C29 P3 119.45(13) . .
C30 C29 P3 121.65(13) . .
C31 C30 C29 120.36(17) . .
C31 C30 H30 119.8 . .
C29 C30 H30 119.8 . .
C32 C31 C30 120.02(18) . .
C32 C31 H31 120.0 . .
C30 C31 H31 120.0 . .
C33 C32 C31 120.20(17) . .
C33 C32 H32 119.9 . .
C31 C32 H32 119.9 . .
C32 C33 C34 119.98(18) . .
C32 C33 H33 120.0 . .
C34 C33 H33 120.0 . .
C33 C34 C29 120.54(17) . .
C33 C34 H34 119.7 . .
C29 C34 H34 119.7 . .
C40 C35 C36 118.93(15) . .
C40 C35 P3 123.20(13) . .
C36 C35 P3 117.85(12) . .
C37 C36 C35 120.67(18) . .
C37 C36 H36 119.7 . .
C35 C36 H36 119.7 . .
C38 C37 C36 119.60(19) . .
C38 C37 H37 120.2 . .
C36 C37 H37 120.2 . .
C39 C38 C37 120.52(17) . .
C39 C38 H38 119.7 . .
C37 C38 H38 119.7 . .
C38 C39 C40 120.38(19) . .
C38 C39 H39 119.8 . .
C40 C39 H39 119.8 . .
C35 C40 C39 119.86(18) . .
C35 C40 H40 120.1 . .
C39 C40 H40 120.1 . .
C42 C41 C46 119.24(14) . .
C42 C41 P5 123.56(12) . .
C46 C41 P5 117.18(11) . .
C43 C42 C41 120.13(15) . .
C43 C42 H42 119.9 . .
C41 C42 H42 119.9 . .
C44 C43 C42 119.99(15) . .
C44 C43 H43 120.0 . .
C42 C43 H43 120.0 . .
C43 C44 C45 120.41(15) . .
C43 C44 H44 119.8 . .
C45 C44 H44 119.8 . .
C46 C45 C44 119.70(15) . .
C46 C45 H45 120.1 . .
C44 C45 H45 120.1 . .
C45 C46 C41 120.51(15) . .
C45 C46 H46 119.7 . .
C41 C46 H46 119.7 . .
C48 C47 C52 118.61(15) . .
C48 C47 P5 119.14(13) . .
C52 C47 P5 122.23(13) . .
C47 C48 C49 120.40(17) . .
C47 C48 H48 119.8 . .
C49 C48 H48 119.8 . .
C50 C49 C48 120.45(18) . .
C50 C49 H49 119.8 . .
C48 C49 H49 119.8 . .
C49 C50 C51 119.71(16) . .
C49 C50 H50 120.1 . .
C51 C50 H50 120.1 . .
C50 C51 C52 120.43(18) . .
C50 C51 H51 119.8 . .
C52 C51 H51 119.8 . .
C51 C52 C47 120.40(17) . .
C51 C52 H52 119.8 . .
C47 C52 H52 119.8 . .
B62 B61 C71 129.48(14) . .
B62 B61 P65 109.72(11) . .
C71 B61 P65 120.79(11) . .
B61 B62 C80 129.65(14) . .
B61 B62 P63 111.07(11) . .
C80 B62 P63 119.28(11) . .
C64 P63 C89 106.20(7) . .
C64 P63 C95 104.23(7) . .
C89 P63 C95 102.56(7) . .
C64 P63 B62 105.69(7) . .
C89 P63 B62 117.78(7) . .
C95 P63 B62 119.03(7) . .
P63 C64 P65 106.94(8) . .
P63 C64 H64A 110.3 . .
P65 C64 H64A 110.3 . .
P63 C64 H64B 110.3 . .
P65 C64 H64B 110.3 . .
H64A C64 H64B 108.6 . .
C64 P65 C107 105.92(7) . .
C64 P65 C101 103.75(7) . .
C107 P65 C101 102.14(7) . .
C64 P65 B61 106.51(7) . .
C107 P65 B61 117.37(7) . .
C101 P65 B61 119.67(7) . .
C76 C71 C72 116.35(14) . .
C76 C71 B61 122.96(13) . .
C72 C71 B61 120.67(13) . .
C73 C72 C71 120.74(14) . .
C73 C72 C77 118.24(14) . .
C71 C72 C77 121.01(14) . .
C74 C73 C72 122.56(15) . .
C74 C73 H73 118.7 . .
C72 C73 H73 118.7 . .
C75 C74 C73 117.02(15) . .
C75 C74 C78 121.13(15) . .
C73 C74 C78 121.85(15) . .
C74 C75 C76 122.11(14) . .
C74 C75 H75 118.9 . .
C76 C75 H75 118.9 . .
C75 C76 C71 121.12(14) . .
C75 C76 C79 117.55(14) . .
C71 C76 C79 121.32(14) . .
C72 C77 H77A 109.5 . .
C72 C77 H77B 109.5 . .
H77A C77 H77B 109.5 . .
C72 C77 H77C 109.5 . .
H77A C77 H77C 109.5 . .
H77B C77 H77C 109.5 . .
C74 C78 H78A 109.5 . .
C74 C78 H78B 109.5 . .
H78A C78 H78B 109.5 . .
C74 C78 H78C 109.5 . .
H78A C78 H78C 109.5 . .
H78B C78 H78C 109.5 . .
C76 C79 H79A 109.5 . .
C76 C79 H79B 109.5 . .
H79A C79 H79B 109.5 . .
C76 C79 H79C 109.5 . .
H79A C79 H79C 109.5 . .
H79B C79 H79C 109.5 . .
C85 C80 C81 117.03(13) . .
C85 C80 B62 122.32(13) . .
C81 C80 B62 120.64(13) . .
C82 C81 C80 120.30(14) . .
C82 C81 C86 118.10(14) . .
C80 C81 C86 121.54(13) . .
C83 C82 C81 122.43(14) . .
C83 C82 H82 118.8 . .
C81 C82 H82 118.8 . .
C84 C83 C82 117.33(14) . .
C84 C83 C87 121.34(15) . .
C82 C83 C87 121.32(15) . .
C83 C84 C85 122.11(14) . .
C83 C84 H84 118.9 . .
C85 C84 H84 118.9 . .
C84 C85 C80 120.68(14) . .
C84 C85 C88 117.71(13) . .
C80 C85 C88 121.59(13) . .
C81 C86 H86A 109.5 . .
C81 C86 H86B 109.5 . .
H86A C86 H86B 109.5 . .
C81 C86 H86C 109.5 . .
H86A C86 H86C 109.5 . .
H86B C86 H86C 109.5 . .
C83 C87 H87A 109.5 . .
C83 C87 H87B 109.5 . .
H87A C87 H87B 109.5 . .
C83 C87 H87C 109.5 . .
H87A C87 H87C 109.5 . .
H87B C87 H87C 109.5 . .
C85 C88 H88A 109.5 . .
C85 C88 H88B 109.5 . .
H88A C88 H88B 109.5 . .
C85 C88 H88C 109.5 . .
H88A C88 H88C 109.5 . .
H88B C88 H88C 109.5 . .
C94 C89 C90 118.97(15) . .
C94 C89 P63 119.48(13) . .
C90 C89 P63 121.55(13) . .
C91 C90 C89 120.42(17) . .
C91 C90 H90 119.8 . .
C89 C90 H90 119.8 . .
C92 C91 C90 120.17(18) . .
C92 C91 H91 119.9 . .
C90 C91 H91 119.9 . .
C93 C92 C91 119.72(17) . .
C93 C92 H92 120.1 . .
C91 C92 H92 120.1 . .
C92 C93 C94 120.80(18) . .
C92 C93 H93 119.6 . .
C94 C93 H93 119.6 . .
C89 C94 C93 119.90(17) . .
C89 C94 H94 120.0 . .
C93 C94 H94 120.0 . .
C100 C95 C96 118.32(15) . .
C100 C95 P63 119.13(12) . .
C96 C95 P63 122.36(12) . .
C97 C96 C95 120.89(16) . .
C97 C96 H96 119.6 . .
C95 C96 H96 119.6 . .
C98 C97 C96 120.10(16) . .
C98 C97 H97 120.0 . .
C96 C97 H97 120.0 . .
C97 C98 C99 119.61(16) . .
C97 C98 H98 120.2 . .
C99 C98 H98 120.2 . .
C98 C99 C100 120.38(16) . .
C98 C99 H99 119.8 . .
C100 C99 H99 119.8 . .
C99 C100 C95 120.68(16) . .
C99 C100 H100 119.7 . .
C95 C100 H100 119.7 . .
C102 C101 C106 118.61(15) . .
C102 C101 P65 122.82(13) . .
C106 C101 P65 118.41(13) . .
C101 C102 C103 120.24(18) . .
C101 C102 H102 119.9 . .
C103 C102 H102 119.9 . .
C104 C103 C102 120.29(19) . .
C104 C103 H103 119.9 . .
C102 C103 H103 119.9 . .
C103 C104 C105 120.11(17) . .
C103 C104 H104 119.9 . .
C105 C104 H104 119.9 . .
C104 C105 C106 120.17(19) . .
C104 C105 H105 119.9 . .
C106 C105 H105 119.9 . .
C105 C106 C101 120.55(18) . .
C105 C106 H106 119.7 . .
C101 C106 H106 119.7 . .
C108 C107 C112 119.28(15) . .
C108 C107 P65 119.80(12) . .
C112 C107 P65 120.92(13) . .
C107 C108 C109 119.79(17) . .
C107 C108 H108 120.1 . .
C109 C108 H108 120.1 . .
C110 C109 C108 120.50(18) . .
C110 C109 H109 119.7 . .
C108 C109 H109 119.7 . .
C109 C110 C111 120.23(16) . .
C109 C110 H110 119.9 . .
C111 C110 H110 119.9 . .
C110 C111 C112 119.57(18) . .
C110 C111 H111 120.2 . .
C112 C111 H111 120.2 . .
C111 C112 C107 120.62(18) . .
C111 C112 H112 119.7 . .
C107 C112 H112 119.7 . .
C123 C121 C122 119.75(18) 2_566 .
C123 C121 H121 120.1 2_566 .
C122 C121 H121 120.1 . .
C121 C122 C123 120.18(18) . .
C121 C122 H122 119.9 . .
C123 C122 H122 119.9 . .
C121 C123 C122 120.07(18) 2_566 .
C121 C123 H123 120.0 2_566 .
C122 C123 H123 120.0 . .
C126 C124 C125 119.98(19) 2_675 .
C126 C124 H124 120.0 2_675 .
C125 C124 H124 120.0 . .
C124 C125 C126 119.92(19) . .
C124 C125 H125 120.0 . .
C126 C125 H125 120.0 . .
C124 C126 C125 120.11(18) 2_675 .
C124 C126 H126 119.9 2_675 .
C125 C126 H126 119.9 . .

loop_
_geom_bond_atom_site_label_1
_geom_bond_atom_site_label_2
_geom_bond_distance
_geom_bond_site_symmetry_2
B1 C11 1.592(2) .
B1 B2 1.593(2) .
B1 P5 1.8989(18) .
B2 C20 1.595(2) .
B2 P3 1.8914(18) .
P3 C4 1.8129(15) .
P3 C29 1.8232(16) .
P3 C35 1.8323(16) .
C4 P5 1.8167(15) .
C4 H4A 0.9900 .
C4 H4B 0.9900 .
P5 C47 1.8200(15) .
P5 C41 1.8275(15) .
C11 C12 1.413(2) .
C11 C16 1.423(2) .
C12 C13 1.391(2) .
C12 C17 1.506(2) .
C13 C14 1.383(2) .
C13 H13 0.9500 .
C14 C15 1.389(2) .
C14 C18 1.505(2) .
C15 C16 1.385(2) .
C15 H15 0.9500 .
C16 C19 1.509(2) .
C17 H17A 0.9800 .
C17 H17B 0.9800 .
C17 H17C 0.9800 .
C18 H18A 0.9800 .
C18 H18B 0.9800 .
C18 H18C 0.9800 .
C19 H19A 0.9800 .
C19 H19B 0.9800 .
C19 H19C 0.9800 .
C20 C25 1.413(2) .
C20 C21 1.420(2) .
C21 C22 1.391(2) .
C21 C26 1.507(2) .
C22 C23 1.390(2) .
C22 H22 0.9500 .
C23 C24 1.381(2) .
C23 C27 1.507(2) .
C24 C25 1.397(2) .
C24 H24 0.9500 .
C25 C28 1.507(2) .
C26 H26A 0.9800 .
C26 H26B 0.9800 .
C26 H26C 0.9800 .
C27 H27A 0.9800 .
C27 H27B 0.9800 .
C27 H27C 0.9800 .
C28 H28A 0.9800 .
C28 H28B 0.9800 .
C28 H28C 0.9800 .
C29 C34 1.390(2) .
C29 C30 1.392(2) .
C30 C31 1.386(2) .
C30 H30 0.9500 .
C31 C32 1.384(3) .
C31 H31 0.9500 .
C32 C33 1.374(3) .
C32 H32 0.9500 .
C33 C34 1.389(2) .
C33 H33 0.9500 .
C34 H34 0.9500 .
C35 C40 1.387(2) .
C35 C36 1.395(2) .
C36 C37 1.388(2) .
C36 H36 0.9500 .
C37 C38 1.376(3) .
C37 H37 0.9500 .
C38 C39 1.369(3) .
C38 H38 0.9500 .
C39 C40 1.396(3) .
C39 H39 0.9500 .
C40 H40 0.9500 .
C41 C42 1.392(2) .
C41 C46 1.397(2) .
C42 C43 1.389(2) .
C42 H42 0.9500 .
C43 C44 1.379(2) .
C43 H43 0.9500 .
C44 C45 1.390(2) .
C44 H44 0.9500 .
C45 C46 1.379(2) .
C45 H45 0.9500 .
C46 H46 0.9500 .
C47 C48 1.388(2) .
C47 C52 1.396(2) .
C48 C49 1.390(2) .
C48 H48 0.9500 .
C49 C50 1.374(3) .
C49 H49 0.9500 .
C50 C51 1.378(3) .
C50 H50 0.9500 .
C51 C52 1.384(2) .
C51 H51 0.9500 .
C52 H52 0.9500 .
B61 B62 1.591(2) .
B61 C71 1.598(2) .
B61 P65 1.8964(17) .
B62 C80 1.592(2) .
B62 P63 1.9018(18) .
P63 C64 1.8115(15) .
P63 C89 1.8203(16) .
P63 C95 1.8319(16) .
C64 P65 1.8174(16) .
C64 H64A 0.9900 .
C64 H64B 0.9900 .
P65 C107 1.8178(15) .
P65 C101 1.8342(16) .
C71 C76 1.416(2) .
C71 C72 1.418(2) .
C72 C73 1.393(2) .
C72 C77 1.509(2) .
C73 C74 1.389(2) .
C73 H73 0.9500 .
C74 C75 1.386(2) .
C74 C78 1.511(2) .
C75 C76 1.398(2) .
C75 H75 0.9500 .
C76 C79 1.506(2) .
C77 H77A 0.9800 .
C77 H77B 0.9800 .
C77 H77C 0.9800 .
C78 H78A 0.9800 .
C78 H78B 0.9800 .
C78 H78C 0.9800 .
C79 H79A 0.9800 .
C79 H79B 0.9800 .
C79 H79C 0.9800 .
C80 C85 1.413(2) .
C80 C81 1.420(2) .
C81 C82 1.390(2) .
C81 C86 1.511(2) .
C82 C83 1.388(2) .
C82 H82 0.9500 .
C83 C84 1.386(2) .
C83 C87 1.507(2) .
C84 C85 1.393(2) .
C84 H84 0.9500 .
C85 C88 1.508(2) .
C86 H86A 0.9800 .
C86 H86B 0.9800 .
C86 H86C 0.9800 .
C87 H87A 0.9800 .
C87 H87B 0.9800 .
C87 H87C 0.9800 .
C88 H88A 0.9800 .
C88 H88B 0.9800 .
C88 H88C 0.9800 .
C89 C94 1.385(2) .
C89 C90 1.397(2) .
C90 C91 1.382(2) .
C90 H90 0.9500 .
C91 C92 1.377(3) .
C91 H91 0.9500 .
C92 C93 1.375(3) .
C92 H92 0.9500 .
C93 C94 1.386(2) .
C93 H93 0.9500 .
C94 H94 0.9500 .
C95 C100 1.391(2) .
C95 C96 1.394(2) .
C96 C97 1.387(2) .
C96 H96 0.9500 .
C97 C98 1.380(3) .
C97 H97 0.9500 .
C98 C99 1.384(3) .
C98 H98 0.9500 .
C99 C100 1.385(2) .
C99 H99 0.9500 .
C100 H100 0.9500 .
C101 C102 1.391(2) .
C101 C106 1.395(2) .
C102 C103 1.392(2) .
C102 H102 0.9500 .
C103 C104 1.374(3) .
C103 H103 0.9500 .
C104 C105 1.376(3) .
C104 H104 0.9500 .
C105 C106 1.385(2) .
C105 H105 0.9500 .
C106 H106 0.9500 .
C107 C108 1.382(2) .
C107 C112 1.391(2) .
C108 C109 1.387(2) .
C108 H108 0.9500 .
C109 C110 1.375(3) .
C109 H109 0.9500 .
C110 C111 1.376(3) .
C110 H110 0.9500 .
C111 C112 1.384(2) .
C111 H111 0.9500 .
C112 H112 0.9500 .
C121 C123 1.377(3) 2_566
C121 C122 1.379(3) .
C121 H121 0.9500 .
C122 C123 1.383(3) .
C122 H122 0.9500 .
C123 C121 1.377(3) 2_566
C123 H123 0.9500 .
C124 C126 1.373(3) 2_675
C124 C125 1.384(3) .
C124 H124 0.9500 .
C125 C126 1.386(3) .
C125 H125 0.9500 .
C126 C124 1.372(3) 2_675
C126 H126 0.9500 .

loop_
_geom_torsion_atom_site_label_1
_geom_torsion_atom_site_label_2
_geom_torsion_atom_site_label_3
_geom_torsion_atom_site_label_4
_geom_torsion
_geom_torsion_site_symmetry_1
_geom_torsion_site_symmetry_2
_geom_torsion_site_symmetry_3
_geom_torsion_site_symmetry_4
C11 B1 B2 C20 -7.6(3) . . . .
P5 B1 B2 C20 173.75(12) . . . .
C11 B1 B2 P3 175.30(12) . . . .
P5 B1 B2 P3 -3.37(14) . . . .
B1 B2 P3 C4 2.70(13) . . . .
C20 B2 P3 C4 -174.69(11) . . . .
B1 B2 P3 C29 122.46(11) . . . .
C20 B2 P3 C29 -54.94(14) . . . .
B1 B2 P3 C35 -112.54(12) . . . .
C20 B2 P3 C35 70.07(14) . . . .
C29 P3 C4 P5 -126.98(8) . . . .
C35 P3 C4 P5 125.43(8) . . . .
B2 P3 C4 P5 -0.81(10) . . . .
P3 C4 P5 C47 -125.86(8) . . . .
P3 C4 P5 C41 125.21(8) . . . .
P3 C4 P5 B1 -0.98(10) . . . .
C11 B1 P5 C4 -175.98(11) . . . .
B2 B1 P5 C4 2.81(13) . . . .
C11 B1 P5 C47 -57.75(14) . . . .
B2 B1 P5 C47 121.03(11) . . . .
C11 B1 P5 C41 69.51(14) . . . .
B2 B1 P5 C41 -111.70(11) . . . .
B2 B1 C11 C12 114.80(18) . . . .
P5 B1 C11 C12 -66.66(18) . . . .
B2 B1 C11 C16 -62.4(2) . . . .
P5 B1 C11 C16 116.13(14) . . . .
C16 C11 C12 C13 -1.6(2) . . . .
B1 C11 C12 C13 -178.94(14) . . . .
C16 C11 C12 C17 177.41(14) . . . .
B1 C11 C12 C17 0.1(2) . . . .
C11 C12 C13 C14 0.2(2) . . . .
C17 C12 C13 C14 -178.88(15) . . . .
C12 C13 C14 C15 1.3(2) . . . .
C12 C13 C14 C18 -178.26(15) . . . .
C13 C14 C15 C16 -1.2(2) . . . .
C18 C14 C15 C16 178.30(15) . . . .
C14 C15 C16 C11 -0.3(2) . . . .
C14 C15 C16 C19 178.07(15) . . . .
C12 C11 C16 C15 1.7(2) . . . .
B1 C11 C16 C15 179.06(14) . . . .
C12 C11 C16 C19 -176.61(14) . . . .
B1 C11 C16 C19 0.8(2) . . . .
B1 B2 C20 C25 114.89(18) . . . .
P3 B2 C20 C25 -68.25(18) . . . .
B1 B2 C20 C21 -64.0(2) . . . .
P3 B2 C20 C21 112.89(14) . . . .
C25 C20 C21 C22 1.6(2) . . . .
B2 C20 C21 C22 -179.44(14) . . . .
C25 C20 C21 C26 -178.39(14) . . . .
B2 C20 C21 C26 0.6(2) . . . .
C20 C21 C22 C23 -0.6(2) . . . .
C26 C21 C22 C23 179.36(15) . . . .
C21 C22 C23 C24 -1.0(2) . . . .
C21 C22 C23 C27 176.99(15) . . . .
C22 C23 C24 C25 1.6(2) . . . .
C27 C23 C24 C25 -176.32(15) . . . .
C23 C24 C25 C20 -0.7(2) . . . .
C23 C24 C25 C28 179.51(15) . . . .
C21 C20 C25 C24 -1.0(2) . . . .
B2 C20 C25 C24 -179.90(14) . . . .
C21 C20 C25 C28 178.83(14) . . . .
B2 C20 C25 C28 -0.1(2) . . . .
C4 P3 C29 C34 145.20(13) . . . .
C35 P3 C29 C34 -107.13(14) . . . .
B2 P3 C29 C34 25.97(16) . . . .
C4 P3 C29 C30 -35.60(15) . . . .
C35 P3 C29 C30 72.08(15) . . . .
B2 P3 C29 C30 -154.82(13) . . . .
C34 C29 C30 C31 0.0(3) . . . .
P3 C29 C30 C31 -179.17(13) . . . .
C29 C30 C31 C32 0.7(3) . . . .
C30 C31 C32 C33 -0.6(3) . . . .
C31 C32 C33 C34 -0.1(3) . . . .
C32 C33 C34 C29 0.8(3) . . . .
C30 C29 C34 C33 -0.8(3) . . . .
P3 C29 C34 C33 178.44(14) . . . .
C4 P3 C35 C40 127.42(14) . . . .
C29 P3 C35 C40 16.32(16) . . . .
B2 P3 C35 C40 -115.49(15) . . . .
C4 P3 C35 C36 -54.23(14) . . . .
C29 P3 C35 C36 -165.34(12) . . . .
B2 P3 C35 C36 62.86(15) . . . .
C40 C35 C36 C37 -1.6(2) . . . .
P3 C35 C36 C37 180.00(13) . . . .
C35 C36 C37 C38 0.2(3) . . . .
C36 C37 C38 C39 1.0(3) . . . .
C37 C38 C39 C40 -0.9(3) . . . .
C36 C35 C40 C39 1.7(3) . . . .
P3 C35 C40 C39 -179.95(14) . . . .
C38 C39 C40 C35 -0.5(3) . . . .
C4 P5 C41 C42 127.53(14) . . . .
C47 P5 C41 C42 16.84(15) . . . .
B1 P5 C41 C42 -116.03(14) . . . .
C4 P5 C41 C46 -53.84(13) . . . .
C47 P5 C41 C46 -164.53(12) . . . .
B1 P5 C41 C46 62.60(14) . . . .
C46 C41 C42 C43 1.4(2) . . . .
P5 C41 C42 C43 -179.98(13) . . . .
C41 C42 C43 C44 -1.1(3) . . . .
C42 C43 C44 C45 0.0(3) . . . .
C43 C44 C45 C46 0.8(3) . . . .
C44 C45 C46 C41 -0.4(2) . . . .
C42 C41 C46 C45 -0.7(2) . . . .
P5 C41 C46 C45 -179.38(12) . . . .
C4 P5 C47 C48 124.71(13) . . . .
C41 P5 C47 C48 -127.79(13) . . . .
B1 P5 C47 C48 6.83(16) . . . .
C4 P5 C47 C52 -53.23(15) . . . .
C41 P5 C47 C52 54.27(15) . . . .
B1 P5 C47 C52 -171.11(13) . . . .
C52 C47 C48 C49 -0.1(2) . . . .
P5 C47 C48 C49 -178.13(13) . . . .
C47 C48 C49 C50 0.1(3) . . . .
C48 C49 C50 C51 0.0(3) . . . .
C49 C50 C51 C52 0.0(3) . . . .
C50 C51 C52 C47 0.0(3) . . . .
C48 C47 C52 C51 0.1(2) . . . .
P5 C47 C52 C51 178.04(13) . . . .
C71 B61 B62 C80 -3.7(3) . . . .
P65 B61 B62 C80 177.65(13) . . . .
C71 B61 B62 P63 176.44(12) . . . .
P65 B61 B62 P63 -2.24(13) . . . .
B61 B62 P63 C64 2.78(13) . . . .
C80 B62 P63 C64 -177.12(11) . . . .
B61 B62 P63 C89 121.17(11) . . . .
C80 B62 P63 C89 -58.73(14) . . . .
B61 B62 P63 C95 -113.83(11) . . . .
C80 B62 P63 C95 66.27(14) . . . .
C89 P63 C64 P65 -127.92(8) . . . .
C95 P63 C64 P65 124.18(8) . . . .
B62 P63 C64 P65 -2.06(10) . . . .
P63 C64 P65 C107 -124.79(8) . . . .
P63 C64 P65 C101 128.05(8) . . . .
P63 C64 P65 B61 0.88(10) . . . .
B62 B61 P65 C64 0.89(12) . . . .
C71 B61 P65 C64 -177.93(11) . . . .
B62 B61 P65 C107 119.29(11) . . . .
C71 B61 P65 C107 -59.52(14) . . . .
B62 B61 P65 C101 -116.13(11) . . . .
C71 B61 P65 C101 65.06(14) . . . .
B62 B61 C71 C76 112.00(18) . . . .
P65 B61 C71 C76 -69.44(17) . . . .
B62 B61 C71 C72 -66.1(2) . . . .
P65 B61 C71 C72 112.47(14) . . . .
C76 C71 C72 C73 2.8(2) . . . .
B61 C71 C72 C73 -179.01(14) . . . .
C76 C71 C72 C77 -175.92(14) . . . .
B61 C71 C72 C77 2.3(2) . . . .
C71 C72 C73 C74 -0.2(2) . . . .
C77 C72 C73 C74 178.52(15) . . . .
C72 C73 C74 C75 -2.4(2) . . . .
C72 C73 C74 C78 176.70(15) . . . .
C73 C74 C75 C76 2.4(2) . . . .
C78 C74 C75 C76 -176.71(15) . . . .
C74 C75 C76 C71 0.2(2) . . . .
C74 C75 C76 C79 -178.78(14) . . . .
C72 C71 C76 C75 -2.8(2) . . . .
B61 C71 C76 C75 179.06(14) . . . .
C72 C71 C76 C79 176.16(14) . . . .
B61 C71 C76 C79 -2.0(2) . . . .
B61 B62 C80 C85 110.21(18) . . . .
P63 B62 C80 C85 -69.91(17) . . . .
B61 B62 C80 C81 -68.3(2) . . . .
P63 B62 C80 C81 111.60(14) . . . .
C85 C80 C81 C82 3.5(2) . . . .
B62 C80 C81 C82 -177.90(14) . . . .
C85 C80 C81 C86 -173.66(14) . . . .
B62 C80 C81 C86 4.9(2) . . . .
C80 C81 C82 C83 -1.1(2) . . . .
C86 C81 C82 C83 176.17(15) . . . .
C81 C82 C83 C84 -1.8(2) . . . .
C81 C82 C83 C87 179.42(15) . . . .
C82 C83 C84 C85 2.1(2) . . . .
C87 C83 C84 C85 -179.05(14) . . . .
C83 C84 C85 C80 0.4(2) . . . .
C83 C84 C85 C88 -177.85(14) . . . .
C81 C80 C85 C84 -3.2(2) . . . .
B62 C80 C85 C84 178.29(14) . . . .
C81 C80 C85 C88 174.97(14) . . . .
B62 C80 C85 C88 -3.6(2) . . . .
C64 P63 C89 C94 121.67(13) . . . .
C95 P63 C89 C94 -129.25(13) . . . .
B62 P63 C89 C94 3.54(16) . . . .
C64 P63 C89 C90 -58.67(15) . . . .
C95 P63 C89 C90 50.41(15) . . . .
B62 P63 C89 C90 -176.80(13) . . . .
C94 C89 C90 C91 0.4(3) . . . .
P63 C89 C90 C91 -179.24(14) . . . .
C89 C90 C91 C92 0.1(3) . . . .
C90 C91 C92 C93 -1.0(3) . . . .
C91 C92 C93 C94 1.4(3) . . . .
C90 C89 C94 C93 0.0(3) . . . .
P63 C89 C94 C93 179.66(13) . . . .
C92 C93 C94 C89 -0.9(3) . . . .
C64 P63 C95 C100 -48.12(14) . . . .
C89 P63 C95 C100 -158.69(13) . . . .
B62 P63 C95 C100 69.25(15) . . . .
C64 P63 C95 C96 136.90(13) . . . .
C89 P63 C95 C96 26.33(15) . . . .
B62 P63 C95 C96 -105.72(14) . . . .
C100 C95 C96 C97 0.7(2) . . . .
P63 C95 C96 C97 175.73(13) . . . .
C95 C96 C97 C98 0.4(3) . . . .
C96 C97 C98 C99 -1.2(3) . . . .
C97 C98 C99 C100 0.9(3) . . . .
C98 C99 C100 C95 0.3(3) . . . .
C96 C95 C100 C99 -1.1(2) . . . .
P63 C95 C100 C99 -176.25(13) . . . .
C64 P65 C101 C102 132.88(14) . . . .
C107 P65 C101 C102 22.91(15) . . . .
B61 P65 C101 C102 -108.68(14) . . . .
C64 P65 C101 C106 -51.81(14) . . . .
C107 P65 C101 C106 -161.78(13) . . . .
B61 P65 C101 C106 66.63(15) . . . .
C106 C101 C102 C103 1.7(2) . . . .
P65 C101 C102 C103 177.00(13) . . . .
C101 C102 C103 C104 -0.3(3) . . . .
C102 C103 C104 C105 -0.9(3) . . . .
C103 C104 C105 C106 0.6(3) . . . .
C104 C105 C106 C101 0.9(3) . . . .
C102 C101 C106 C105 -2.0(2) . . . .
P65 C101 C106 C105 -177.50(13) . . . .
C64 P65 C107 C108 138.94(13) . . . .
C101 P65 C107 C108 -112.74(13) . . . .
B61 P65 C107 C108 20.22(15) . . . .
C64 P65 C107 C112 -41.02(15) . . . .
C101 P65 C107 C112 67.30(15) . . . .
B61 P65 C107 C112 -159.74(13) . . . .
C112 C107 C108 C109 -0.2(2) . . . .
P65 C107 C108 C109 179.89(13) . . . .
C107 C108 C109 C110 0.5(3) . . . .
C108 C109 C110 C111 -0.5(3) . . . .
C109 C110 C111 C112 0.2(3) . . . .
C110 C111 C112 C107 0.1(3) . . . .
C108 C107 C112 C111 -0.2(3) . . . .
P65 C107 C112 C111 179.81(14) . . . .
C123 C121 C122 C123 -0.3(3) 2_566 . . .
C121 C122 C123 C121 0.3(3) . . . 2_566
C126 C124 C125 C126 0.1(3) 2_675 . . .
C124 C125 C126 C124 -0.1(3) . . . 2_675
